data_7012544
loop_
_publ_author_name
'Wing-Wah Yam, Vivian'
'Cheung, Kai-Leung'
'Chung-Chin Cheng, Eddie'
'Zhu, Nianyong'
'Cheung, Kung-Kai'

_publ_section_title
;
 Syntheses and luminescence studies of mixed-metal gold(i)--copper(i)
 and --silver(i) alkynyl complexes. The &#x201C;turning-on&#x201D; of
 emission upon d10 metal ion encapsulation
;
_journal_issue 9
_journal_name_full 'Dalton Transactions'
_journal_page_first 1830
_journal_paper_doi 10.1039/b211909a
_journal_year 2003
_chemical_formula_moiety 'C23 H20 Au P'
_chemical_formula_sum 'C23 H20 Au P'
_chemical_formula_weight 524.33
_space_group_IT_number 14
_symmetry_cell_setting monoclinic
_symmetry_space_group_name_Hall '-P 2ybc'
_symmetry_space_group_name_H-M 'P 1 21/c 1'
_atom_sites_solution_hydrogens geom
_atom_sites_solution_primary direct
_atom_sites_solution_secondary difmap
_audit_creation_method SHELXL-97
_cell_angle_alpha 90.00
_cell_angle_beta 97.41(3)
_cell_angle_gamma 90.00
_cell_formula_units_Z 4
_cell_length_a 14.100(3)
_cell_length_b 10.423(2)
_cell_length_c 13.900(3)
_cell_measurement_reflns_used 0
_cell_measurement_temperature 301(2)
_cell_measurement_theta_max 0
_cell_measurement_theta_min 0
_cell_volume 2025.7(7)
_computing_cell_refinement scalepack
_computing_data_collection Marcontrol
_computing_data_reduction Denzo
_computing_molecular_graphics 'Ortep-3 for Windows (Farrugia, 1997)'
_computing_publication_material 'WinGX publication routines (Farrugia, 1999)'
_computing_structure_refinement 'SHELXL-97 (Sheldrick, 1997)'
_computing_structure_solution Shelxs-97
_diffrn_ambient_temperature 301(2)
_diffrn_measured_fraction_theta_full 0.929
_diffrn_measured_fraction_theta_max 0.929
_diffrn_measurement_device_type 'marresearch imaging plate mar300'
_diffrn_measurement_method Oscillation
_diffrn_radiation_monochromator graphite
_diffrn_radiation_source 'fine-focus sealed tube'
_diffrn_radiation_type MoK\a
_diffrn_radiation_wavelength 0.71073
_diffrn_reflns_av_R_equivalents 0.0464
_diffrn_reflns_av_sigmaI/netI 0.0624
_diffrn_reflns_limit_h_max 12
_diffrn_reflns_limit_h_min -16
_diffrn_reflns_limit_k_max 12
_diffrn_reflns_limit_k_min -12
_diffrn_reflns_limit_l_max 15
_diffrn_reflns_limit_l_min -15
_diffrn_reflns_number 9094
_diffrn_reflns_theta_full 25.51
_diffrn_reflns_theta_max 25.51
_diffrn_reflns_theta_min 2.44
_exptl_absorpt_coefficient_mu 7.343
_exptl_crystal_colour yellow
_exptl_crystal_density_diffrn 1.719
_exptl_crystal_density_method 'not measured'
_exptl_crystal_description prism
_exptl_crystal_F_000 1008
_exptl_crystal_size_max 0.3
_exptl_crystal_size_mid 0.25
_exptl_crystal_size_min 0.2
_refine_diff_density_max 1.471
_refine_diff_density_min -2.103
_refine_diff_density_rms 0.176
_refine_ls_extinction_method none
_refine_ls_goodness_of_fit_ref 1.016
_refine_ls_hydrogen_treatment mixed
_refine_ls_matrix_type full
_refine_ls_number_parameters 226
_refine_ls_number_reflns 3509
_refine_ls_number_restraints 0
_refine_ls_restrained_S_all 1.016
_refine_ls_R_factor_all 0.0582
_refine_ls_R_factor_gt 0.0456
_refine_ls_shift/su_max 0.000
_refine_ls_shift/su_mean 0.000
_refine_ls_structure_factor_coef Fsqd
_refine_ls_weighting_details 'calc w=1/[\s^2^(Fo^2^)+(0.0721P)^2^+0.0000P] where P=(Fo^2^+2Fc^2^)/3'
_refine_ls_weighting_scheme calc
_refine_ls_wR_factor_gt 0.1150
_refine_ls_wR_factor_ref 0.1205
_reflns_number_gt 2713
_reflns_number_total 3509
_reflns_threshold_expression >2sigma(I)
_cod_data_source_file b211909a.txt
_cod_data_source_block mar119b
_cod_original_sg_symbol_H-M 'P 21/c'
_cod_database_code 7012544

loop_
_symmetry_equiv_pos_as_xyz
'x, y, z'
'-x, y+1/2, -z+1/2'
'-x, -y, -z'
'x, -y-1/2, z-1/2'

loop_
_atom_site_label
_atom_site_type_symbol
_atom_site_fract_x
_atom_site_fract_y
_atom_site_fract_z
_atom_site_U_iso_or_equiv
_atom_site_adp_type
_atom_site_occupancy
_atom_site_symmetry_multiplicity
_atom_site_calc_flag
_atom_site_refinement_flags
_atom_site_disorder_assembly
_atom_site_disorder_group
Au1 Au 0.23952(2) 0.05736(3) 0.386054(19) 0.04669(16) Uani 1 1 d . . .
P1 P 0.25436(16) 0.20372(17) 0.50907(14) 0.0441(5) Uani 1 1 d . . .
C1 C 0.2728(6) 0.3654(7) 0.4646(5) 0.050(2) Uani 1 1 d . . .
C2 C 0.3483(8) 0.4423(7) 0.5048(7) 0.061(2) Uani 1 1 d . . .
H2 H 0.3896 0.4133 0.5579 0.073 Uiso 1 1 calc R . .
C3 C 0.3619(10) 0.5630(8) 0.4654(9) 0.083(4) Uani 1 1 d . . .
H3 H 0.4123 0.6153 0.4912 0.099 Uiso 1 1 calc R . .
C4 C 0.2965(11) 0.6040(10) 0.3846(8) 0.091(4) Uani 1 1 d . . .
H4 H 0.3023 0.6857 0.3590 0.109 Uiso 1 1 calc R . .
C5 C 0.2292(9) 0.5287(9) 0.3465(9) 0.078(3) Uani 1 1 d . . .
H5 H 0.1899 0.5553 0.2911 0.093 Uiso 1 1 calc R . .
C6 C 0.2135(9) 0.4085(10) 0.3861(6) 0.068(3) Uani 1 1 d . . .
H6 H 0.1626 0.3579 0.3590 0.082 Uiso 1 1 calc R . .
C7 C 0.3552(6) 0.1726(7) 0.6010(5) 0.0467(18) Uani 1 1 d . . .
C8 C 0.4369(8) 0.1196(13) 0.5744(8) 0.091(4) Uani 1 1 d . . .
H8 H 0.4389 0.0987 0.5096 0.110 Uiso 1 1 calc R . .
C9 C 0.5141(10) 0.0971(14) 0.6394(11) 0.116(5) Uani 1 1 d . . .
H9 H 0.5690 0.0633 0.6187 0.139 Uiso 1 1 calc R . .
C10 C 0.5132(9) 0.1238(12) 0.7374(8) 0.090(3) Uani 1 1 d . . .
H10 H 0.5659 0.1056 0.7828 0.108 Uiso 1 1 calc R . .
C11 C 0.4336(10) 0.1767(13) 0.7641(7) 0.104(4) Uani 1 1 d . . .
H11 H 0.4314 0.1968 0.8290 0.125 Uiso 1 1 calc R . .
C12 C 0.3554(8) 0.2013(11) 0.6968(7) 0.088(4) Uani 1 1 d . . .
H12 H 0.3013 0.2384 0.7171 0.105 Uiso 1 1 calc R . .
C13 C 0.1513(6) 0.2135(7) 0.5737(5) 0.0474(19) Uani 1 1 d . . .
C14 C 0.0986(7) 0.1027(8) 0.5849(6) 0.059(2) Uani 1 1 d . . .
H14 H 0.1147 0.0262 0.5565 0.071 Uiso 1 1 calc R . .
C15 C 0.0225(8) 0.1065(11) 0.6381(7) 0.071(3) Uani 1 1 d . . .
H15 H -0.0124 0.0323 0.6456 0.085 Uiso 1 1 calc R . .
C16 C -0.0021(7) 0.2174(12) 0.6797(7) 0.079(3) Uani 1 1 d . . .
H16 H -0.0539 0.2187 0.7148 0.095 Uiso 1 1 calc R . .
C17 C 0.0488(8) 0.3267(11) 0.6702(8) 0.084(3) Uani 1 1 d . . .
H17 H 0.0316 0.4023 0.6990 0.101 Uiso 1 1 calc R . .
C18 C 0.1262(7) 0.3255(9) 0.6176(7) 0.066(2) Uani 1 1 d . . .
H18 H 0.1612 0.4002 0.6119 0.080 Uiso 1 1 calc R . .
C19 C 0.2282(6) -0.0690(7) 0.2741(6) 0.0469(19) Uani 1 1 d . . .
C20 C 0.2214(7) -0.1409(7) 0.2091(5) 0.056(2) Uani 1 1 d . . .
C21 C 0.2126(10) -0.2296(9) 0.1276(6) 0.079(3) Uani 1 1 d . . .
C22 C 0.2827(11) -0.3157(10) 0.1143(8) 0.099(4) Uani 1 1 d . . .
H22A H 0.2753 -0.3699 0.0607 0.119 Uiso 1 1 calc R . .
H22B H 0.3378 -0.3202 0.1589 0.119 Uiso 1 1 calc R . .
C23 C 0.1256(13) -0.2184(13) 0.0610(8) 0.142(7) Uani 1 1 d . . .
H23A H 0.0859 -0.1528 0.0833 0.213 Uiso 1 1 calc R . .
H23B H 0.0921 -0.2988 0.0576 0.213 Uiso 1 1 calc R . .
H23C H 0.1410 -0.1961 -0.0022 0.213 Uiso 1 1 calc R . .

loop_
_atom_site_aniso_label
_atom_site_aniso_U_11
_atom_site_aniso_U_22
_atom_site_aniso_U_33
_atom_site_aniso_U_23
_atom_site_aniso_U_13
_atom_site_aniso_U_12
Au1 0.0564(3) 0.0413(2) 0.0423(2) -0.00464(11) 0.00602(14) 0.00077(14)
P1 0.0527(14) 0.0390(10) 0.0413(10) -0.0046(7) 0.0088(9) -0.0005(9)
C1 0.062(6) 0.046(4) 0.045(4) 0.001(3) 0.018(4) 0.005(4)
C2 0.075(7) 0.048(5) 0.059(5) -0.001(4) 0.005(5) -0.008(4)
C3 0.108(11) 0.045(5) 0.094(8) 0.001(5) 0.015(7) -0.025(5)
C4 0.156(13) 0.038(5) 0.082(7) 0.025(5) 0.027(7) 0.013(7)
C5 0.091(9) 0.051(6) 0.087(7) 0.016(5) -0.003(6) 0.007(5)
C6 0.091(8) 0.063(5) 0.048(6) 0.018(4) 0.002(5) 0.003(5)
C7 0.047(5) 0.042(4) 0.052(5) 0.001(3) 0.010(3) -0.005(4)
C8 0.061(8) 0.125(9) 0.084(8) -0.042(7) -0.006(6) 0.031(7)
C9 0.071(9) 0.137(11) 0.131(12) -0.063(9) -0.019(8) 0.040(8)
C10 0.081(10) 0.096(8) 0.085(8) 0.008(6) -0.021(7) 0.002(7)
C11 0.085(10) 0.178(13) 0.048(6) 0.010(7) 0.002(5) 0.003(9)
C12 0.066(8) 0.151(11) 0.046(6) 0.005(6) 0.008(4) 0.021(7)
C13 0.048(5) 0.054(5) 0.040(4) -0.003(3) 0.005(3) 0.000(4)
C14 0.069(7) 0.051(5) 0.055(5) 0.003(4) 0.000(4) -0.006(5)
C15 0.061(7) 0.088(7) 0.067(6) 0.019(5) 0.018(5) -0.015(6)
C16 0.057(7) 0.133(10) 0.050(6) -0.008(6) 0.015(4) -0.007(7)
C17 0.067(8) 0.099(8) 0.091(8) -0.043(6) 0.029(6) -0.013(6)
C18 0.059(6) 0.076(6) 0.066(6) -0.031(5) 0.015(4) -0.009(5)
C19 0.049(5) 0.052(5) 0.037(4) 0.003(3) -0.002(3) 0.007(4)
C20 0.085(7) 0.046(4) 0.037(4) -0.005(3) 0.008(4) -0.007(4)
C21 0.129(11) 0.056(6) 0.051(6) -0.008(4) 0.010(6) -0.032(6)
C22 0.162(14) 0.065(7) 0.076(8) -0.031(5) 0.034(8) -0.016(7)
C23 0.23(2) 0.105(10) 0.068(8) -0.003(6) -0.056(10) -0.053(11)

loop_
_atom_type_symbol
_atom_type_description
_atom_type_scat_dispersion_real
_atom_type_scat_dispersion_imag
_atom_type_scat_source
Au Au -2.0133 8.8022 'International Tables Vol C Tables 4.2.6.8 and 6.1.1.4'
P P 0.1023 0.0942 'International Tables Vol C Tables 4.2.6.8 and 6.1.1.4'
C C 0.0033 0.0016 'International Tables Vol C Tables 4.2.6.8 and 6.1.1.4'
H H 0.0000 0.0000 'International Tables Vol C Tables 4.2.6.8 and 6.1.1.4'

loop_
_geom_angle_atom_site_label_1
_geom_angle_atom_site_label_2
_geom_angle_atom_site_label_3
_geom_angle
_geom_angle_site_symmetry_1
_geom_angle_site_symmetry_3
_geom_angle_publ_flag
C19 Au1 P1 178.3(2) . . ?
C13 P1 C7 105.5(4) . . ?
C13 P1 C1 106.0(4) . . ?
C7 P1 C1 105.7(4) . . ?
C13 P1 Au1 114.1(3) . . ?
C7 P1 Au1 113.3(2) . . ?
C1 P1 Au1 111.5(3) . . ?
C6 C1 C2 119.4(8) . . ?
C6 C1 P1 118.4(7) . . ?
C2 C1 P1 122.1(7) . . ?
C1 C2 C3 119.9(9) . . ?
C2 C3 C4 118.2(10) . . ?
C5 C4 C3 120.5(9) . . ?
C4 C5 C6 121.9(11) . . ?
C1 C6 C5 119.9(10) . . ?
C12 C7 C8 117.1(9) . . ?
C12 C7 P1 123.4(7) . . ?
C8 C7 P1 119.5(7) . . ?
C9 C8 C7 121.7(11) . . ?
C8 C9 C10 121.0(12) . . ?
C11 C10 C9 117.7(11) . . ?
C10 C11 C12 120.9(11) . . ?
C7 C12 C11 121.6(11) . . ?
C18 C13 C14 118.7(8) . . ?
C18 C13 P1 122.3(7) . . ?
C14 C13 P1 118.9(6) . . ?
C15 C14 C13 119.9(9) . . ?
C16 C15 C14 120.8(10) . . ?
C15 C16 C17 120.4(10) . . ?
C16 C17 C18 120.1(9) . . ?
C13 C18 C17 120.1(9) . . ?
C20 C19 Au1 179.4(7) . . ?
C19 C20 C21 179.6(11) . . ?
C22 C21 C23 122.5(10) . . ?
C22 C21 C20 122.2(11) . . ?
C23 C21 C20 115.3(12) . . ?

loop_
_geom_bond_atom_site_label_1
_geom_bond_atom_site_label_2
_geom_bond_distance
_geom_bond_site_symmetry_2
_geom_bond_publ_flag
Au1 C19 2.029(8) . ?
Au1 P1 2.2810(18) . ?
P1 C13 1.808(8) . ?
P1 C7 1.814(8) . ?
P1 C1 1.825(8) . ?
C1 C6 1.363(11) . ?
C1 C2 1.390(12) . ?
C2 C3 1.396(11) . ?
C3 C4 1.424(17) . ?
C4 C5 1.292(18) . ?
C5 C6 1.398(13) . ?
C7 C12 1.365(12) . ?
C7 C8 1.370(13) . ?
C8 C9 1.344(15) . ?
C9 C10 1.391(17) . ?
C10 C11 1.346(17) . ?
C11 C12 1.375(15) . ?
C13 C18 1.384(11) . ?
C13 C14 1.393(12) . ?
C14 C15 1.381(13) . ?
C15 C16 1.356(15) . ?
C16 C17 1.362(14) . ?
C17 C18 1.390(13) . ?
C19 C20 1.169(10) . ?
C20 C21 1.455(11) . ?
C21 C22 1.365(17) . ?
C21 C23 1.443(17) . ?
